data_4300184
loop_
_publ_author_name
'Teresa J. Neal'
'Seong-Joo Kang'
'Ilona Turowska-Tyrk'
'Charles E. Schulz'
'W. Robert Scheidt'

_publ_section_title
;
Magnetic Interactions in the High-Spin Iron(III) Oxooctaethylchlorinato
Derivative [Fe(oxoOEC)(Cl)] and Its \p-Cation Radical
[Fe(oxoOEC.)(Cl)]SbCl6
;
_journal_name_full 'Inorganic Chemistry'
_journal_page_first 872
_journal_page_last 880
_journal_paper_doi 10.1021/ic991052w
_journal_volume 39
_journal_year 2000
_chemical_formula_sum 'C37 H46 Cl9 Fe N4 O Sb'
_chemical_formula_weight 1059.43
_space_group_IT_number 9
_symmetry_cell_setting monoclinic
_symmetry_space_group_name_Hall 'C -2yc'
_symmetry_space_group_name_H-M 'C 1 c 1'
_atom_sites_solution_hydrogens geom
_atom_sites_solution_primary direct
_atom_sites_solution_secondary difmap
_audit_creation_method SHELXL
_cell_angle_alpha 90.00
_cell_angle_beta 96.13(2)
_cell_angle_gamma 90.00
_cell_formula_units_Z 4
_cell_length_a 19.8419(13)
_cell_length_b 10.027(2)
_cell_length_c 22.417(4)
_cell_measurement_reflns_used 250
_cell_measurement_temperature 127(2)
_cell_measurement_theta_max 11.5
_cell_measurement_theta_min 5
_cell_volume 4434.5(12)
_computing_cell_refinement MADNES
_computing_data_collection MADNES
_computing_data_reduction 'MADNES (Messerschmitt & Pflugrath, 1987)'
_computing_molecular_graphics 'ORTEPIII (Burnett, Johnson, 1996)'
_computing_publication_material 'SHELXL-93, CIFTAB'
_computing_structure_refinement 'SHELXL-93 (Sheldrick, 1993)'
_computing_structure_solution 'SHELXS-86 (Sheldrick, 1990)'
_diffrn_ambient_temperature 127(2)
_diffrn_measurement_device 'ENRAF-NONIUS FAST AREA DETECTOR'
_diffrn_measurement_method 'ellipsoid-mask fitting'
_diffrn_radiation_monochromator graphite
_diffrn_radiation_source 'rotating anode'
_diffrn_radiation_type MoK\a
_diffrn_radiation_wavelength 0.71073
_diffrn_reflns_av_R_equivalents 0.2043
_diffrn_reflns_av_sigmaI/netI 0.0875
_diffrn_reflns_limit_h_max 24
_diffrn_reflns_limit_h_min -27
_diffrn_reflns_limit_k_max 10
_diffrn_reflns_limit_k_min -13
_diffrn_reflns_limit_l_max 30
_diffrn_reflns_limit_l_min -29
_diffrn_reflns_number 17600
_diffrn_reflns_theta_max 29.97
_diffrn_reflns_theta_min 2.28
_diffrn_standards_decay_% 'No measurable crystal decay'
_diffrn_standards_interval_count 0
_diffrn_standards_interval_time 0
_diffrn_standards_number 0
_exptl_absorpt_coefficient_mu 1.513
_exptl_absorpt_correction_T_max 1.000
_exptl_absorpt_correction_T_min 0.751
_exptl_absorpt_correction_type DIFABS
_exptl_crystal_colour black
_exptl_crystal_density_diffrn 1.587
_exptl_crystal_density_meas ?
_exptl_crystal_description block
_exptl_crystal_F_000 2136
_exptl_crystal_size_max 0.53
_exptl_crystal_size_mid 0.20
_exptl_crystal_size_min 0.13
_refine_diff_density_max 0.974
_refine_diff_density_min
;
-1.149  0.68 Angstroms away from Sb1
;
_refine_diff_density_rms 0.150
_refine_ls_abs_structure_details 'Flack H D (1983), Acta Cryst. A39, 876-881'
_refine_ls_abs_structure_Flack 0.01(3)
_refine_ls_extinction_method none
_refine_ls_goodness_of_fit_all 1.045
_refine_ls_goodness_of_fit_obs 0.775
_refine_ls_hydrogen_treatment constr
_refine_ls_matrix_type full
_refine_ls_number_parameters 478
_refine_ls_number_reflns 9218
_refine_ls_number_restraints 2
_refine_ls_restrained_S_all 1.342
_refine_ls_restrained_S_obs 0.774
_refine_ls_R_factor_all 0.0583
_refine_ls_R_factor_obs 0.0411
_refine_ls_shift/esd_max -0.050
_refine_ls_shift/esd_mean 0.004
_refine_ls_structure_factor_coef Fsqd
_refine_ls_weighting_details 'w=1/[\s^2^(Fo^2^)+(0.0741P)^2^+44.1212P] where P=(Fo^2^+2Fc^2^)/3'
_refine_ls_weighting_scheme calc
_refine_ls_wR_factor_all 0.2061
_refine_ls_wR_factor_obs 0.1104
_reflns_number_observed 7897
_reflns_number_total 9238
_reflns_observed_criterion >2sigma(I)
_cod_depositor_comments
;
The following automatic conversions were performed:

'_exptl_crystal_density_meas' value 'Not measured' was changed to '?'
- the value is perceived as not measured.

Automatic conversion script
Id: cif_fix_values 3008 2015-01-20 13:52:24Z robertas 

The following automatic conversions were performed:

'_refine_ls_weighting_scheme' value 'calc
w=1/[\s^2^(Fo^2^)+(0.0741P)^2^+44.1212P] where P=(Fo^2^+2Fc^2^)/3'
was changed to 'calc'. New tag '_refine_ls_weighting_details' was
created. The value of the new tag was set to
'w=1/[\s^2^(Fo^2^)+(0.0741P)^2^+44.1212P] where P=(Fo^2^+2Fc^2^)/3'.

Automatic conversion script
Id: cif_fix_values 3143 2015-03-26 13:38:13Z robertas 
;
_cod_original_cell_volume 4434.6(12)
_cod_original_sg_symbol_H-M 'C c'
_cod_database_code 4300184

loop_
_symmetry_equiv_pos_as_xyz
'x, y, z'
'x, -y, z+1/2'
'x+1/2, y+1/2, z'
'x+1/2, -y+1/2, z+1/2'

loop_
_atom_site_aniso_label
_atom_site_aniso_U_11
_atom_site_aniso_U_22
_atom_site_aniso_U_33
_atom_site_aniso_U_23
_atom_site_aniso_U_13
_atom_site_aniso_U_12
Sb(1) 0.0236(2) 0.0224(2) 0.0202(2) 0.00013(15) 0.00364(14) -0.0023(2)
Cl(1) 0.0239(12) 0.0447(14) 0.0465(13) -0.0120(8) -0.0064(10) 0.0002(8)
Cl(2) 0.0245(13) 0.055(2) 0.0484(14) -0.0006(9) 0.0033(11) -0.0034(9)
Cl(3) 0.0416(12) 0.0251(8) 0.0413(10) -0.0012(7) 0.0111(9) 0.0013(8)
Cl(4) 0.0481(13) 0.0258(9) 0.0475(11) -0.0081(8) 0.0220(10) -0.0086(9)
Cl(5) 0.0381(11) 0.0508(12) 0.0250(8) 0.0071(8) 0.0085(8) 0.0014(9)
Cl(6) 0.0593(15) 0.0359(10) 0.0256(8) 0.0058(7) 0.0136(9) 0.0030(10)
Fe(1) 0.0200(5) 0.0173(4) 0.0139(3) 0.0005(3) -0.0017(3) -0.0028(3)
Cl(7) 0.0399(11) 0.0373(10) 0.0342(8) -0.0098(8) 0.0152(8) -0.0043(8)
N(1) 0.022(3) 0.014(2) 0.017(2) 0.003(2) 0.000(2) -0.004(2)
N(2) 0.012(2) 0.025(3) 0.014(2) 0.001(2) 0.000(2) -0.003(2)
N(3) 0.033(3) 0.016(2) 0.017(2) 0.004(2) -0.007(2) -0.007(2)
N(4) 0.023(3) 0.020(2) 0.016(2) 0.003(2) -0.005(2) -0.005(2)
C(a1) 0.026(4) 0.021(3) 0.022(3) 0.003(2) -0.001(3) -0.004(3)
C(a2) 0.022(3) 0.023(3) 0.019(3) 0.005(2) 0.002(2) 0.008(3)
C(a3) 0.018(3) 0.023(3) 0.019(3) 0.001(2) 0.001(2) 0.003(2)
C(a4) 0.011(3) 0.023(3) 0.021(3) 0.000(2) -0.001(2) -0.004(2)
C(a5) 0.021(3) 0.023(3) 0.021(3) 0.003(2) -0.003(2) -0.004(3)
C(a6) 0.036(4) 0.021(3) 0.021(3) 0.001(2) -0.001(3) -0.002(3)
C(a7) 0.041(4) 0.022(3) 0.015(3) 0.001(2) -0.005(3) -0.003(3)
C(a8) 0.026(3) 0.017(3) 0.020(3) 0.002(2) -0.006(2) -0.002(2)
C(b1) 0.027(4) 0.018(3) 0.028(3) 0.005(2) 0.004(3) -0.009(3)
C(b2) 0.020(3) 0.022(3) 0.028(3) 0.005(2) 0.008(3) -0.002(3)
C(b3) 0.020(3) 0.019(3) 0.017(3) -0.001(2) 0.000(2) 0.002(2)
C(b4) 0.016(3) 0.028(3) 0.020(3) 0.000(2) 0.000(2) -0.005(2)
C(b5) 0.037(4) 0.014(3) 0.030(3) 0.005(2) -0.014(3) -0.008(3)
C(b6) 0.042(5) 0.023(3) 0.027(3) 0.000(3) -0.003(3) -0.018(3)
C(b7) 0.035(4) 0.018(3) 0.018(3) -0.003(2) -0.006(3) -0.006(3)
C(b8) 0.022(3) 0.020(3) 0.022(3) -0.001(2) -0.003(2) 0.005(3)
C(m1) 0.025(4) 0.019(3) 0.018(3) 0.005(2) 0.004(3) -0.002(3)
C(m2) 0.021(3) 0.024(3) 0.020(3) 0.003(2) -0.008(2) -0.009(3)
C(m3) 0.029(4) 0.019(3) 0.020(3) 0.005(2) -0.008(3) -0.003(3)
C(m4) 0.028(4) 0.023(3) 0.024(3) 0.000(2) -0.002(3) -0.007(3)
C(11) 0.040(5) 0.021(3) 0.032(3) 0.003(3) -0.004(3) -0.013(3)
C(12) 0.045(6) 0.045(5) 0.047(5) 0.005(4) 0.000(4) -0.015(4)
C(21) 0.034(4) 0.033(4) 0.036(4) 0.017(3) 0.001(3) -0.008(3)
C(22) 0.039(5) 0.030(4) 0.062(6) 0.018(4) 0.001(5) 0.010(4)
C(31) 0.022(3) 0.027(3) 0.023(3) 0.008(3) -0.006(3) -0.002(3)
C(32) 0.035(4) 0.046(5) 0.023(3) 0.010(3) 0.010(3) 0.011(4)
C(41) 0.027(4) 0.032(4) 0.023(3) 0.006(3) -0.010(3) -0.005(3)
C(42) 0.036(5) 0.030(4) 0.029(3) -0.003(3) -0.003(3) -0.016(3)
C(51) 0.053(6) 0.033(4) 0.039(4) 0.014(3) -0.024(4) -0.023(4)
C(52) 0.047(6) 0.071(7) 0.041(5) 0.001(5) 0.006(4) -0.022(5)
C(61) 0.045(5) 0.029(4) 0.028(3) 0.004(3) -0.003(3) 0.001(3)
C(62) 0.060(6) 0.029(4) 0.043(4) 0.003(3) -0.003(4) -0.006(4)
C(71) 0.034(4) 0.031(4) 0.019(3) 0.001(3) -0.004(3) -0.008(3)
C(72) 0.036(4) 0.043(4) 0.026(3) -0.003(3) -0.002(3) -0.010(4)
C(73) 0.027(4) 0.027(3) 0.030(3) 0.005(3) -0.006(3) 0.006(3)
C(74) 0.046(5) 0.032(4) 0.033(4) -0.002(3) -0.001(4) 0.010(4)
O(81) 0.030(3) 0.031(3) 0.029(2) 0.000(2) -0.009(2) -0.007(2)
C(1)S 0.029(5) 0.068(7) 0.078(8) -0.021(6) 0.012(5) 0.013(5)
Cl(1)S 0.103(3) 0.050(2) 0.077(2) -0.0207(14) 0.039(2) 0.003(2)
Cl(2)S 0.0409(14) 0.065(2) 0.103(2) 0.041(2) 0.017(2) 0.0150(13)

loop_
_atom_site_label
_atom_site_type_symbol
_atom_site_fract_x
_atom_site_fract_y
_atom_site_fract_z
_atom_site_U_iso_or_equiv
_atom_site_thermal_displace_type
_atom_site_occupancy
_atom_site_calc_flag
_atom_site_refinement_flags
_atom_site_disorder_group
Sb(1) Sb 0.96727(3) 0.74512(4) 0.90295(2) 0.02198(11) Uani 1 d . .
Cl(1) Cl 1.08565(14) 0.7463(2) 0.93010(12) 0.0391(6) Uani 1 d . .
Cl(2) Cl 0.84880(14) 0.7444(3) 0.87427(13) 0.0425(6) Uani 1 d . .
Cl(3) Cl 0.96397(12) 0.9734(2) 0.92812(10) 0.0355(4) Uani 1 d . .
Cl(4) Cl 0.97476(13) 0.5167(2) 0.87783(10) 0.0392(5) Uani 1 d . .
Cl(5) Cl 0.98515(12) 0.7984(2) 0.80324(9) 0.0376(5) Uani 1 d . .
Cl(6) Cl 0.94686(14) 0.6873(2) 1.00158(9) 0.0396(5) Uani 1 d . .
Fe(1) Fe 0.79821(5) 0.86658(9) 1.07736(4) 0.0173(2) Uani 1 d . .
Cl(7) Cl 0.73170(11) 0.9820(2) 1.13030(9) 0.0363(4) Uani 1 d . .
N(1) N 0.8513(3) 1.0191(5) 1.0423(2) 0.0179(10) Uani 1 d . .
N(2) N 0.7433(3) 0.8496(6) 0.9950(2) 0.0168(10) Uani 1 d . .
N(3) N 0.7762(3) 0.6709(6) 1.0924(2) 0.0226(12) Uani 1 d . .
N(4) N 0.8848(3) 0.8373(6) 1.1388(2) 0.0203(11) Uani 1 d . .
C(a1) C 0.9030(4) 1.0916(7) 1.0709(3) 0.0231(13) Uani 1 d . .
C(a2) C 0.8274(4) 1.0951(7) 0.9926(3) 0.0212(13) Uani 1 d . .
C(a3) C 0.7370(3) 0.9428(7) 0.9505(3) 0.0201(12) Uani 1 d . .
C(a4) C 0.6960(3) 0.7539(6) 0.9780(3) 0.0183(12) Uani 1 d . .
C(a5) C 0.7220(4) 0.5994(7) 1.0634(3) 0.0222(13) Uani 1 d . .
C(a6) C 0.7982(4) 0.5967(7) 1.1418(3) 0.0262(14) Uani 1 d . .
C(a7) C 0.8941(5) 0.7364(7) 1.1809(3) 0.0263(15) Uani 1 d . .
C(a8) C 0.9355(4) 0.9302(7) 1.1510(3) 0.0214(12) Uani 1 d . .
C(b1) C 0.9102(4) 1.2190(7) 1.0404(3) 0.0243(14) Uani 1 d . .
C(b2) C 0.8664(4) 1.2163(7) 0.9914(3) 0.0231(13) Uani 1 d . .
C(b3) C 0.6829(3) 0.9061(6) 0.9037(3) 0.0187(12) Uani 1 d . .
C(b4) C 0.6564(4) 0.7900(7) 0.9218(3) 0.0213(12) Uani 1 d . .
C(b5) C 0.7127(4) 0.4740(7) 1.0949(3) 0.028(2) Uani 1 d . .
C(b6) C 0.7584(5) 0.4754(8) 1.1443(3) 0.031(2) Uani 1 d . .
C(b7) C 0.9515(4) 0.7622(7) 1.2278(3) 0.0241(14) Uani 1 d . .
C(b8) C 0.9811(4) 0.8878(7) 1.2038(3) 0.0218(13) Uani 1 d . .
C(m1) C 0.7748(4) 1.0577(7) 0.9500(3) 0.0207(13) Uani 1 d . .
H(m1) H 0.7638(4) 1.1172(7) 0.9175(3) 0.025 Uiso 1 calc R .
C(m2) C 0.6850(4) 0.6394(7) 1.0102(3) 0.0222(13) Uani 1 d . .
H(m2) H 0.6489(4) 0.5831(7) 0.9945(3) 0.027 Uiso 1 calc R .
C(m3) C 0.8515(4) 0.6288(7) 1.1828(3) 0.0235(13) Uani 1 d . .
H(m3) H 0.8600(4) 0.5707(7) 1.2163(3) 0.028 Uiso 1 calc R .
C(m4) C 0.9425(4) 1.0482(7) 1.1219(3) 0.0251(14) Uani 1 d . .
H(m4) H 0.9778(4) 1.1058(7) 1.1381(3) 0.030 Uiso 1 calc R .
C(11) C 0.9618(5) 1.3242(8) 1.0629(3) 0.032(2) Uani 1 d . .
H(11)a H 0.9422(5) 1.4133(8) 1.0530(3) 0.038 Uiso 1 calc R .
H(11)b H 0.9699(5) 1.3177(8) 1.1071(3) 0.038 Uiso 1 calc R .
C(12) C 1.0281(6) 1.3148(11) 1.0379(5) 0.046(2) Uani 1 d . .
H(12)a H 1.0581(6) 1.3862(11) 1.0548(5) 0.069 Uiso 1 calc R .
H(12)b H 1.0211(6) 1.3239(11) 0.9942(5) 0.069 Uiso 1 calc R .
H(12)c H 1.0489(6) 1.2281(11) 1.0484(5) 0.069 Uiso 1 calc R .
C(21) C 0.8531(5) 1.3217(8) 0.9444(4) 0.034(2) Uani 1 d . .
H(21)a H 0.8415(5) 1.2780(8) 0.9051(4) 0.041 Uiso 1 calc R .
H(21)b H 0.8952(5) 1.3735(8) 0.9421(4) 0.041 Uiso 1 calc R .
C(22) C 0.7968(5) 1.4168(10) 0.9557(5) 0.044(2) Uani 1 d . .
H(22)a H 0.7910(5) 1.4828(10) 0.9233(5) 0.066 Uiso 1 calc R .
H(22)b H 0.8084(5) 1.4625(10) 0.9940(5) 0.066 Uiso 1 calc R .
H(22)c H 0.7545(5) 1.3669(10) 0.9570(5) 0.066 Uiso 1 calc R .
C(31) C 0.6644(4) 0.9829(7) 0.8476(3) 0.0243(14) Uani 1 d . .
H(31)a H 0.6782(4) 1.0770(7) 0.8544(3) 0.029 Uiso 1 calc R .
H(31)b H 0.6145(4) 0.9810(7) 0.8380(3) 0.029 Uiso 1 calc R .
C(32) C 0.6970(4) 0.9293(9) 0.7947(3) 0.034(2) Uani 1 d . .
H(32)a H 0.6830(4) 0.9835(9) 0.7592(3) 0.051 Uiso 1 calc R .
H(32)b H 0.6827(4) 0.8367(9) 0.7871(3) 0.051 Uiso 1 calc R .
H(32)c H 0.7464(4) 0.9328(9) 0.8035(3) 0.051 Uiso 1 calc R .
C(41) C 0.6027(4) 0.7076(8) 0.8910(3) 0.0281(15) Uani 1 d . .
H(41)a H 0.5745(4) 0.7641(8) 0.8619(3) 0.034 Uiso 1 calc R .
H(41)b H 0.5732(4) 0.6750(8) 0.9208(3) 0.034 Uiso 1 calc R .
C(42) C 0.6277(5) 0.5885(8) 0.8578(4) 0.032(2) Uani 1 d . .
H(42)a H 0.5889(5) 0.5388(8) 0.8385(4) 0.048 Uiso 1 calc R .
H(42)b H 0.6546(5) 0.5303(8) 0.8864(4) 0.048 Uiso 1 calc R .
H(42)c H 0.6560(5) 0.6196(8) 0.8273(4) 0.048 Uiso 1 calc R .
C(51) C 0.6607(5) 0.3712(9) 1.0734(4) 0.044(2) Uani 1 d . .
H(51)a H 0.6630(5) 0.3553(9) 1.0301(4) 0.052 Uiso 1 calc R .
H(51)b H 0.6719(5) 0.2863(9) 1.0948(4) 0.052 Uiso 1 calc R .
C(52) C 0.5912(6) 0.4092(13) 1.0826(4) 0.053(3) Uani 1 d . .
H(52)a H 0.5599(6) 0.3382(13) 1.0677(4) 0.079 Uiso 1 calc R .
H(52)b H 0.5791(6) 0.4920(13) 1.0608(4) 0.079 Uiso 1 calc R .
H(52)c H 0.5880(6) 0.4230(13) 1.1255(4) 0.079 Uiso 1 calc R .
C(61) C 0.7686(5) 0.3706(8) 1.1921(3) 0.035(2) Uani 1 d . .
H(61)a H 0.7270(5) 0.3157(8) 1.1911(3) 0.042 Uiso 1 calc R .
H(61)b H 0.7758(5) 0.4145(8) 1.2318(3) 0.042 Uiso 1 calc R .
C(62) C 0.8284(6) 0.2804(9) 1.1845(4) 0.045(2) Uani 1 d . .
H(62)a H 0.8328(6) 0.2140(9) 1.2167(4) 0.067 Uiso 1 calc R .
H(62)b H 0.8699(6) 0.3339(9) 1.1863(4) 0.067 Uiso 1 calc R .
H(62)c H 0.8211(6) 0.2351(9) 1.1456(4) 0.067 Uiso 1 calc R .
C(71) C 0.9249(4) 0.7932(8) 1.2886(3) 0.028(2) Uani 1 d . .
H(71)a H 0.9056(4) 0.7105(8) 1.3039(3) 0.034 Uiso 1 calc R .
H(71)b H 0.9638(4) 0.8198(8) 1.3176(3) 0.034 Uiso 1 calc R .
C(72) C 0.8722(5) 0.9007(9) 1.2864(3) 0.035(2) Uani 1 d . .
H(72)a H 0.8582(5) 0.9141(9) 1.3266(3) 0.053 Uiso 1 calc R .
H(72)b H 0.8329(5) 0.8745(9) 1.2588(3) 0.053 Uiso 1 calc R .
H(72)c H 0.8911(5) 0.9840(9) 1.2725(3) 0.053 Uiso 1 calc R .
C(73) C 1.0054(4) 0.6484(8) 1.2329(3) 0.0289(15) Uani 1 d . .
H(73)a H 1.0447(4) 0.6775(8) 1.2607(3) 0.035 Uiso 1 calc R .
H(73)b H 0.9856(4) 0.5691(8) 1.2508(3) 0.035 Uiso 1 calc R .
C(74) C 1.0299(5) 0.6086(9) 1.1746(4) 0.038(2) Uani 1 d . .
H(74)a H 1.0635(5) 0.5371(9) 1.1816(4) 0.057 Uiso 1 calc R .
H(74)b H 1.0508(5) 0.6857(9) 1.1569(4) 0.057 Uiso 1 calc R .
H(74)c H 0.9916(5) 0.5771(9) 1.1470(4) 0.057 Uiso 1 calc R .
O(81) O 1.0336(3) 0.9438(6) 1.2229(2) 0.0306(12) Uani 1 d . .
C(1)S C 0.6475(5) 0.3452(14) 0.7560(6) 0.058(3) Uani 1 d . .
H(1S)a H 0.6407(5) 0.4416(14) 0.7478(6) 0.070 Uiso 1 calc R .
H(1S)b H 0.6149(5) 0.3182(14) 0.7842(6) 0.070 Uiso 1 calc R .
Cl(1)S Cl 0.6289(2) 0.2575(3) 0.6891(2) 0.0745(10) Uani 1 d . .
Cl(2)S Cl 0.72815(15) 0.3215(3) 0.7901(2) 0.0689(9) Uani 1 d . .

loop_
_atom_type_symbol
_atom_type_description
_atom_type_scat_dispersion_real
_atom_type_scat_dispersion_imag
_atom_type_scat_source
C C 0.0033 0.0016 'International Tables Vol C Tables 4.2.6.8 and 6.1.1.4'
H H 0.0000 0.0000 'International Tables Vol C Tables 4.2.6.8 and 6.1.1.4'
Sb Sb -0.5866 1.5461 'International Tables Vol C Tables 4.2.6.8 and 6.1.1.4'
Fe Fe 0.3463 0.8444 'International Tables Vol C Tables 4.2.6.8 and 6.1.1.4'
Cl Cl 0.1484 0.1585 'International Tables Vol C Tables 4.2.6.8 and 6.1.1.4'
O O 0.0106 0.0060 'International Tables Vol C Tables 4.2.6.8 and 6.1.1.4'
N N 0.0061 0.0033 'International Tables Vol C Tables 4.2.6.8 and 6.1.1.4'

loop_
_geom_angle_atom_site_label_1
_geom_angle_atom_site_label_2
_geom_angle_atom_site_label_3
_geom_angle
_geom_angle_site_symmetry_1
_geom_angle_site_symmetry_3
_geom_angle_publ_flag
Cl(1) Sb(1) Cl(2) 179.18(12) . . ?
Cl(1) Sb(1) Cl(3) 89.17(8) . . ?
Cl(1) Sb(1) Cl(4) 88.87(9) . . ?
Cl(1) Sb(1) Cl(5) 89.83(9) . . ?
Cl(1) Sb(1) Cl(6) 91.44(10) . . ?
Cl(2) Sb(1) Cl(3) 90.92(9) . . ?
Cl(2) Sb(1) Cl(4) 91.03(9) . . ?
Cl(2) Sb(1) Cl(5) 89.36(9) . . ?
Cl(2) Sb(1) Cl(6) 89.37(10) . . ?
Cl(3) Sb(1) Cl(4) 177.99(10) . . ?
Cl(3) Sb(1) Cl(5) 91.01(8) . . ?
Cl(3) Sb(1) Cl(6) 90.15(8) . . ?
Cl(4) Sb(1) Cl(5) 88.51(8) . . ?
Cl(4) Sb(1) Cl(6) 90.37(8) . . ?
Cl(5) Sb(1) Cl(6) 178.29(10) . . ?
N(1) Fe(1) N(2) 87.9(2) . . ?
N(1) Fe(1) N(3) 154.4(2) . . ?
N(1) Fe(1) N(4) 86.4(2) . . ?
N(2) Fe(1) N(3) 88.1(2) . . ?
N(2) Fe(1) N(4) 153.7(2) . . ?
N(3) Fe(1) N(4) 86.1(2) . . ?
N(1) Fe(1) Cl(7) 100.1(2) . . ?
N(2) Fe(1) Cl(7) 103.8(2) . . ?
N(3) Fe(1) Cl(7) 105.4(2) . . ?
N(4) Fe(1) Cl(7) 102.5(2) . . ?
Fe(1) N(1) C(a1) 127.5(4) . . ?
Fe(1) N(1) C(a2) 124.5(5) . . ?
C(a1) N(1) C(a2) 105.1(5) . . ?
Fe(1) N(2) C(a3) 126.9(5) . . ?
Fe(1) N(2) C(a4) 126.3(4) . . ?
C(a3) N(2) C(a4) 105.8(5) . . ?
Fe(1) N(3) C(a6) 126.9(5) . . ?
Fe(1) N(3) C(a5) 125.7(5) . . ?
C(a5) N(3) C(a6) 105.2(6) . . ?
Fe(1) N(4) C(a7) 126.1(5) . . ?
Fe(1) N(4) C(a8) 124.3(4) . . ?
C(a7) N(4) C(a8) 108.6(6) . . ?
N(1) C(a1) C(b1) 110.6(6) . . ?
N(1) C(a1) C(m4) 123.5(6) . . ?
C(b1) C(a1) C(m4) 125.9(7) . . ?
N(1) C(a2) C(b2) 109.8(6) . . ?
N(1) C(a2) C(m1) 124.8(6) . . ?
C(b2) C(a2) C(m1) 125.4(6) . . ?
N(2) C(a3) C(b3) 110.7(6) . . ?
N(2) C(a3) C(m1) 125.0(6) . . ?
C(b3) C(a3) C(m1) 124.2(6) . . ?
N(2) C(a4) C(b4) 110.9(5) . . ?
N(2) C(a4) C(m2) 125.3(6) . . ?
C(b4) C(a4) C(m2) 123.8(6) . . ?
N(3) C(a5) C(b5) 110.3(6) . . ?
N(3) C(a5) C(m2) 124.2(6) . . ?
C(b5) C(a5) C(m2) 125.4(6) . . ?
N(3) C(a6) C(b6) 111.0(7) . . ?
N(3) C(a6) C(m3) 125.2(7) . . ?
C(b6) C(a6) C(m3) 123.8(6) . . ?
N(4) C(a7) C(b7) 113.0(6) . . ?
N(4) C(a7) C(m3) 123.9(7) . . ?
C(b7) C(a7) C(m3) 122.8(6) . . ?
N(4) C(a8) C(b8) 109.7(6) . . ?
N(4) C(a8) C(m4) 127.0(6) . . ?
C(b8) C(a8) C(m4) 123.3(6) . . ?
C(a1) C(b1) C(b2) 106.4(6) . . ?
C(a2) C(b2) C(b1) 107.8(6) . . ?
C(a3) C(b3) C(b4) 106.1(6) . . ?
C(a4) C(b4) C(b3) 106.4(6) . . ?
C(a5) C(b5) C(b6) 106.1(6) . . ?
C(a6) C(b6) C(b5) 107.3(6) . . ?
C(a7) C(b7) C(b8) 101.1(6) . . ?
C(a8) C(b8) C(b7) 107.2(6) . . ?
C(a1) C(b1) C(11) 123.2(7) . . ?
C(b2) C(b1) C(11) 130.3(6) . . ?
C(a2) C(b2) C(21) 123.7(7) . . ?
C(b1) C(b2) C(21) 128.3(7) . . ?
C(a3) C(b3) C(31) 124.9(6) . . ?
C(b4) C(b3) C(31) 129.0(6) . . ?
C(a4) C(b4) C(41) 124.6(6) . . ?
C(b3) C(b4) C(41) 128.9(6) . . ?
C(a5) C(b5) C(51) 123.6(6) . . ?
C(b6) C(b5) C(51) 130.3(7) . . ?
C(a6) C(b6) C(61) 125.5(7) . . ?
C(b5) C(b6) C(61) 127.2(7) . . ?
C(a7) C(b7) C(71) 110.6(7) . . ?
C(b8) C(b7) C(71) 109.2(6) . . ?
C(a7) C(b7) C(73) 113.0(6) . . ?
C(b8) C(b7) C(73) 110.2(7) . . ?
C(71) C(b7) C(73) 112.2(6) . . ?
C(a8) C(b8) O(81) 125.2(6) . . ?
C(b7) C(b8) O(81) 127.5(6) . . ?
C(a3) C(m1) C(a2) 126.2(6) . . ?
C(a4) C(m2) C(a5) 126.0(6) . . ?
C(a6) C(m3) C(a7) 126.8(6) . . ?
C(a8) C(m4) C(a1) 126.1(7) . . ?
C(b1) C(11) C(12) 115.1(7) . . ?
C(b2) C(21) C(22) 114.0(7) . . ?
C(b3) C(31) C(32) 113.1(6) . . ?
C(b4) C(41) C(42) 114.5(7) . . ?
C(b5) C(51) C(52) 113.6(9) . . ?
C(b6) C(61) C(62) 112.7(7) . . ?
C(b7) C(71) C(72) 114.7(6) . . ?
C(b7) C(73) C(74) 114.5(6) . . ?
Cl(1)S C(1)S Cl(2)S 114.4(6) . . ?

loop_
_geom_bond_atom_site_label_1
_geom_bond_atom_site_label_2
_geom_bond_distance
_geom_bond_site_symmetry_2
_geom_bond_publ_flag
Sb(1) Cl(1) 2.363(3) . ?
Sb(1) Cl(2) 2.370(3) . ?
Sb(1) Cl(3) 2.360(2) . ?
Sb(1) Cl(4) 2.368(2) . ?
Sb(1) Cl(5) 2.361(2) . ?
Sb(1) Cl(6) 2.362(2) . ?
Fe(1) N(1) 2.060(5) . ?
Fe(1) N(2) 2.049(5) . ?
Fe(1) N(3) 2.046(6) . ?
Fe(1) N(4) 2.106(6) . ?
Fe(1) Cl(7) 2.196(2) . ?
N(1) C(a1) 1.361(9) . ?
N(1) C(a2) 1.390(8) . ?
N(2) C(a3) 1.362(8) . ?
N(2) C(a4) 1.367(8) . ?
N(3) C(a5) 1.395(9) . ?
N(3) C(a6) 1.366(8) . ?
N(4) C(a7) 1.382(8) . ?
N(4) C(a8) 1.376(9) . ?
C(a1) C(m4) 1.386(10) . ?
C(a2) C(m1) 1.389(10) . ?
C(a3) C(m1) 1.375(10) . ?
C(a4) C(m2) 1.386(9) . ?
C(a5) C(m2) 1.391(9) . ?
C(a6) C(m3) 1.363(10) . ?
C(a7) C(m3) 1.374(10) . ?
C(a8) C(m4) 1.366(9) . ?
C(a1) C(b1) 1.462(9) . ?
C(a2) C(b2) 1.443(10) . ?
C(a3) C(b3) 1.467(9) . ?
C(a4) C(b4) 1.456(9) . ?
C(a5) C(b5) 1.464(9) . ?
C(a6) C(b6) 1.455(10) . ?
C(a7) C(b7) 1.487(10) . ?
C(a8) C(b8) 1.474(9) . ?
C(b1) C(b2) 1.327(11) . ?
C(b3) C(b4) 1.357(9) . ?
C(b5) C(b6) 1.354(11) . ?
C(b7) C(b8) 1.512(10) . ?
C(b1) C(11) 1.519(10) . ?
C(b2) C(21) 1.495(10) . ?
C(b3) C(31) 1.487(9) . ?
C(b4) C(41) 1.463(10) . ?
C(b5) C(51) 1.501(10) . ?
C(b6) C(61) 1.499(10) . ?
C(b7) C(71) 1.545(10) . ?
C(b7) C(73) 1.560(11) . ?
C(b8) O(81) 1.220(9) . ?
C(11) C(12) 1.486(14) . ?
C(21) C(22) 1.510(13) . ?
C(31) C(32) 1.509(10) . ?
C(41) C(42) 1.517(12) . ?
C(51) C(52) 1.47(2) . ?
C(61) C(62) 1.515(14) . ?
C(71) C(72) 1.500(13) . ?
C(73) C(74) 1.498(11) . ?
C(1)S Cl(1)S 1.743(12) . ?
C(1)S Cl(2)S 1.715(11) . ?
